data_7249056
loop_
_publ_author_name
'Bondarenko, Mikhail A.'
'Novikov, Alexander S.'
'Abramov, Pavel A.'
'Sokolov, Maxim N.'
'Adonin, Sergey A.'

_publ_section_title
;
 Crystalline products of bromoantimonate(iii) oxidation by Br2 in the
 presence of different cations: diversity of structural types and patterns
 of halogen bond systems
;
_journal_issue 33
_journal_name_full CrystEngComm
_journal_page_first 4518
_journal_page_last 4524
_journal_paper_doi 10.1039/D4CE00207E
_journal_volume 26
_journal_year 2024
_chemical_formula_sum 'C15 H20 Br9 N2 Sb'
_chemical_formula_weight 1069.27
_space_group_crystal_system orthorhombic
_space_group_IT_number 18
_space_group_name_Hall 'P 2 2ab'
_space_group_name_H-M_alt 'P 21 21 2'
_atom_sites_solution_hydrogens geom
_audit_creation_method SHELXL-2014/7
_audit_update_record
;
2024-02-21 deposited with the CCDC.	2024-07-09 downloaded from the CCDC.
;
_cell_angle_alpha 90
_cell_angle_beta 90
_cell_angle_gamma 90
_cell_formula_units_Z 2
_cell_length_a 10.7933(13)
_cell_length_b 15.7086(12)
_cell_length_c 7.8096(6)
_cell_measurement_reflns_used 1663
_cell_measurement_temperature 293(2)
_cell_measurement_theta_max 28.9030
_cell_measurement_theta_min 3.9690
_cell_volume 1324.1(2)
_computing_cell_refinement 'CrysAlisPro 1.171.38.46 (Rigaku OD, 2015)'
_computing_data_collection 'CrysAlisPro 1.171.38.46 (Rigaku OD, 2015)'
_computing_data_reduction 'CrysAlisPro 1.171.38.46 (Rigaku OD, 2015)'
_computing_structure_refinement 'SHELXL-2014/7 (Sheldrick, 2014)'
_diffrn_ambient_temperature 293(2)
_diffrn_detector_area_resol_mean 10.6168
_diffrn_measured_fraction_theta_full 0.996
_diffrn_measured_fraction_theta_max 0.996
_diffrn_measurement_device_type 'New Xcalibur, AtlasS2'
_diffrn_radiation_type MoK\a
_diffrn_radiation_wavelength 0.71073
_diffrn_reflns_av_R_equivalents 0.0351
_diffrn_reflns_av_unetI/netI 0.0632
_diffrn_reflns_Laue_measured_fraction_full 0.996
_diffrn_reflns_Laue_measured_fraction_max 0.996
_diffrn_reflns_limit_h_max 13
_diffrn_reflns_limit_h_min -8
_diffrn_reflns_limit_k_max 19
_diffrn_reflns_limit_k_min -18
_diffrn_reflns_limit_l_max 9
_diffrn_reflns_limit_l_min -9
_diffrn_reflns_number 3825
_diffrn_reflns_point_group_measured_fraction_full 0.935
_diffrn_reflns_point_group_measured_fraction_max 0.932
_diffrn_reflns_theta_full 25.500
_diffrn_reflns_theta_max 25.681
_diffrn_reflns_theta_min 3.471
_diffrn_source 'fine-focus sealed X-ray tube'
_exptl_absorpt_coefficient_mu 14.628
_exptl_absorpt_correction_T_max 1.00000
_exptl_absorpt_correction_T_min 0.33299
_exptl_absorpt_correction_type multi-scan
_exptl_absorpt_process_details
;
CrysAlisPro 1.171.38.41 (Rigaku Oxford Diffraction, 2015)
Empirical absorption correction using spherical harmonics,
 implemented in SCALE3 ABSPACK scaling algorithm.
;
_exptl_crystal_colour purple
_exptl_crystal_density_diffrn 2.682
_exptl_crystal_description block
_exptl_crystal_F_000 980
_refine_diff_density_max 0.910
_refine_diff_density_min -0.928
_refine_diff_density_rms 0.175
_refine_ls_abs_structure_details
;
 Flack x determined using 700 quotients [(I+)-(I-)]/[(I+)+(I-)]
 (Parsons, Flack and Wagner, Acta Cryst. B69 (2013) 249-259).
;
_refine_ls_abs_structure_Flack -0.01(2)
_refine_ls_extinction_method none
_refine_ls_goodness_of_fit_ref 1.028
_refine_ls_hydrogen_treatment constr
_refine_ls_matrix_type full
_refine_ls_number_parameters 124
_refine_ls_number_reflns 2350
_refine_ls_number_restraints 0
_refine_ls_restrained_S_all 1.028
_refine_ls_R_factor_all 0.0490
_refine_ls_R_factor_gt 0.0403
_refine_ls_shift/su_max 0.000
_refine_ls_shift/su_mean 0.000
_refine_ls_structure_factor_coef Fsqd
_refine_ls_weighting_details 'w=1/[\s^2^(Fo^2^)+(0.0345P)^2^] where P=(Fo^2^+2Fc^2^)/3'
_refine_ls_weighting_scheme calc
_refine_ls_wR_factor_gt 0.0814
_refine_ls_wR_factor_ref 0.0869
_reflns_Friedel_coverage 0.602
_reflns_Friedel_fraction_full 0.850
_reflns_Friedel_fraction_max 0.843
_reflns_number_gt 2089
_reflns_number_total 2350
_reflns_threshold_expression 'I > 2\s(I)'
_cod_data_source_file d4ce00207e2.cif
_cod_data_source_block BM49_a
_cod_depositor_comments 'Adding full bibliography for 7249056--7249061.cif.'
_cod_database_code 7249056
_shelx_shelxl_version_number 2014/7
_shelx_space_group_comment
;
The symmetry employed for this shelxl refinement is uniquely defined
by the following loop, which should always be used as a source of
symmetry information in preference to the above space-group names.
They are only intended as comments.
;

loop_
_space_group_symop_operation_xyz
'x, y, z'
'-x, -y, z'
'-x+1/2, y+1/2, -z'
'x+1/2, -y+1/2, -z'

loop_
_atom_site_label
_atom_site_type_symbol
_atom_site_fract_x
_atom_site_fract_y
_atom_site_fract_z
_atom_site_U_iso_or_equiv
_atom_site_adp_type
_atom_site_occupancy
_atom_site_site_symmetry_order
_atom_site_calc_flag
_atom_site_refinement_flags_posn
_atom_site_refinement_flags_adp
_atom_site_refinement_flags_occupancy
_atom_site_disorder_assembly
_atom_site_disorder_group
Sb1 Sb 0.5000 0.0000 0.16584(14) 0.0150(3) Uani 1 2 d S T P . .
C1 C 0.7678(12) 0.8093(8) 0.7222(19) 0.034(4) Uani 1 1 d . . . . .
H1A H 0.7998 0.8172 0.8357 0.052 Uiso 1 1 calc R U . . .
H1B H 0.7634 0.8633 0.6648 0.052 Uiso 1 1 calc R U . . .
H1C H 0.8214 0.7718 0.6595 0.052 Uiso 1 1 calc R U . . .
N1 N 0.5106(9) 0.6593(6) 0.8251(12) 0.022(2) Uani 1 1 d . . . . .
Br1 Br 0.66294(12) 0.02699(7) 0.39735(14) 0.0231(3) Uani 1 1 d . . . . .
Br2 Br 0.44570(12) 0.15787(7) 0.17099(17) 0.0243(3) Uani 1 1 d . . . . .
C2 C 0.6404(14) 0.7710(7) 0.7323(15) 0.026(3) Uani 1 1 d . . . . .
Br3 Br 0.33789(13) -0.02703(8) -0.06732(14) 0.0252(3) Uani 1 1 d . . . . .
C3 C 0.5374(12) 0.8127(7) 0.6672(16) 0.026(3) Uani 1 1 d . . . . .
H3 H 0.5460 0.8651 0.6131 0.032 Uiso 1 1 calc R U . . .
Br4 Br 0.39851(12) 0.35501(7) 0.34629(17) 0.0265(3) Uani 1 1 d . . . . .
C4 C 0.4240(13) 0.7763(8) 0.6833(17) 0.030(3) Uani 1 1 d . . . . .
H4 H 0.3547 0.8045 0.6411 0.037 Uiso 1 1 calc R U . . .
Br5 Br 0.5000 0.5000 0.3484(2) 0.0190(4) Uani 1 2 d S T P . .
C5 C 0.4103(12) 0.6983(9) 0.7613(17) 0.031(3) Uani 1 1 d . . . . .
H5 H 0.3326 0.6730 0.7696 0.038 Uiso 1 1 calc R U . . .
C6 C 0.6235(11) 0.6941(7) 0.8122(15) 0.020(3) Uani 1 1 d . . . . .
H6 H 0.6915 0.6657 0.8581 0.024 Uiso 1 1 calc R U . . .
C8 C 0.5000 0.5000 0.804(2) 0.023(4) Uani 1 2 d S T P . .
H8A H 0.5730 0.5005 0.7313 0.028 Uiso 0.5 1 calc R U P . .
H8B H 0.4270 0.4995 0.7313 0.028 Uiso 0.5 1 calc R U P . .
C7 C 0.4989(15) 0.5779(7) 0.9200(15) 0.029(3) Uani 1 1 d . . . . .
H7A H 0.4221 0.5785 0.9846 0.035 Uiso 1 1 calc R U . . .
H7B H 0.5666 0.5734 1.0011 0.035 Uiso 1 1 calc R U . . .

loop_
_atom_site_aniso_label
_atom_site_aniso_U_11
_atom_site_aniso_U_22
_atom_site_aniso_U_33
_atom_site_aniso_U_23
_atom_site_aniso_U_13
_atom_site_aniso_U_12
Sb1 0.0164(6) 0.0127(5) 0.0159(5) 0.000 0.000 -0.0007(4)
C1 0.018(7) 0.030(7) 0.055(10) 0.003(7) 0.005(7) -0.008(6)
N1 0.020(6) 0.026(5) 0.021(4) 0.000(5) 0.004(6) 0.000(5)
Br1 0.0208(8) 0.0273(6) 0.0212(6) -0.0018(5) -0.0042(6) -0.0032(6)
Br2 0.0306(7) 0.0142(5) 0.0281(6) -0.0002(6) -0.0001(7) 0.0023(5)
C2 0.050(10) 0.011(5) 0.018(6) -0.005(5) -0.001(6) -0.002(7)
Br3 0.0253(8) 0.0284(7) 0.0219(6) -0.0010(5) -0.0073(6) -0.0033(6)
C3 0.047(9) 0.015(5) 0.018(5) 0.003(6) 0.002(7) 0.005(6)
Br4 0.0296(7) 0.0195(6) 0.0305(6) 0.0058(6) 0.0066(7) 0.0010(5)
C4 0.032(9) 0.032(7) 0.027(7) -0.004(7) -0.007(7) 0.010(6)
Br5 0.0250(9) 0.0185(7) 0.0136(7) 0.000 0.000 0.0045(7)
C5 0.011(7) 0.047(8) 0.036(7) -0.008(7) 0.000(6) 0.002(7)
C6 0.009(6) 0.031(6) 0.019(6) -0.007(6) -0.002(5) 0.002(5)
C8 0.022(10) 0.024(8) 0.024(9) 0.000 0.000 -0.012(8)
C7 0.039(9) 0.023(6) 0.025(6) -0.002(5) 0.012(7) -0.005(7)

loop_
_atom_type_symbol
_atom_type_description
_atom_type_scat_dispersion_real
_atom_type_scat_dispersion_imag
_atom_type_scat_source
C C 0.0033 0.0016 'International Tables Vol C Tables 4.2.6.8 and 6.1.1.4'
N N 0.0061 0.0033 'International Tables Vol C Tables 4.2.6.8 and 6.1.1.4'
Br Br -0.2901 2.4595 'International Tables Vol C Tables 4.2.6.8 and 6.1.1.4'
Sb Sb -0.5866 1.5461 'International Tables Vol C Tables 4.2.6.8 and 6.1.1.4'
H H 0.0000 0.0000 'International Tables Vol C Tables 4.2.6.8 and 6.1.1.4'

loop_
_geom_angle_atom_site_label_1
_geom_angle_atom_site_label_2
_geom_angle_atom_site_label_3
_geom_angle
_geom_angle_site_symmetry_1
_geom_angle_site_symmetry_3
_geom_angle_publ_flag
Br2 Sb1 Br2 178.19(8) . 2_655 ?
Br2 Sb1 Br1 89.54(4) . 2_655 ?
Br2 Sb1 Br1 89.18(4) 2_655 2_655 ?
Br2 Sb1 Br1 89.18(4) . . ?
Br2 Sb1 Br1 89.54(4) 2_655 . ?
Br1 Sb1 Br1 90.03(6) 2_655 . ?
Br2 Sb1 Br3 90.88(4) . . ?
Br2 Sb1 Br3 90.40(4) 2_655 . ?
Br1 Sb1 Br3 90.31(4) 2_655 . ?
Br1 Sb1 Br3 179.65(5) . . ?
Br2 Sb1 Br3 90.40(4) . 2_655 ?
Br2 Sb1 Br3 90.88(4) 2_655 2_655 ?
Br1 Sb1 Br3 179.65(5) 2_655 2_655 ?
Br1 Sb1 Br3 90.31(4) . 2_655 ?
Br3 Sb1 Br3 89.35(7) . 2_655 ?
C2 C1 H1A 109.5 . . ?
C2 C1 H1B 109.5 . . ?
H1A C1 H1B 109.5 . . ?
C2 C1 H1C 109.5 . . ?
H1A C1 H1C 109.5 . . ?
H1B C1 H1C 109.5 . . ?
C6 N1 C5 121.4(11) . . ?
C6 N1 C7 117.8(11) . . ?
C5 N1 C7 120.7(12) . . ?
C6 C2 C3 118.5(13) . . ?
C6 C2 C1 119.9(12) . . ?
C3 C2 C1 121.7(10) . . ?
C4 C3 C2 119.4(11) . . ?
C4 C3 H3 120.3 . . ?
C2 C3 H3 120.3 . . ?
C3 C4 C5 120.9(13) . . ?
C3 C4 H4 119.6 . . ?
C5 C4 H4 119.6 . . ?
Br4 Br5 Br4 179.27(9) . 2_665 ?
N1 C5 C4 118.9(12) . . ?
N1 C5 H5 120.5 . . ?
C4 C5 H5 120.5 . . ?
N1 C6 C2 120.9(12) . . ?
N1 C6 H6 119.5 . . ?
C2 C6 H6 119.5 . . ?
C7 C8 C7 106.9(13) . 2_665 ?
C7 C8 H8A 110.3 . . ?
C7 C8 H8A 110.3 2_665 . ?
C7 C8 H8B 110.3 . . ?
C7 C8 H8B 110.3 2_665 . ?
H8A C8 H8B 108.6 . . ?
N1 C7 C8 113.2(9) . . ?
N1 C7 H7A 108.9 . . ?
C8 C7 H7A 108.9 . . ?
N1 C7 H7B 108.9 . . ?
C8 C7 H7B 108.9 . . ?
H7A C7 H7B 107.7 . . ?

loop_
_geom_bond_atom_site_label_1
_geom_bond_atom_site_label_2
_geom_bond_distance
_geom_bond_site_symmetry_2
_geom_bond_publ_flag
Sb1 Br2 2.5486(11) . ?
Sb1 Br2 2.5486(11) 2_655 ?
Sb1 Br1 2.5576(14) 2_655 ?
Sb1 Br1 2.5576(14) . ?
Sb1 Br3 2.5608(14) . ?
Sb1 Br3 2.5608(14) 2_655 ?
C1 C2 1.503(18) . ?
C1 H1A 0.9600 . ?
C1 H1B 0.9600 . ?
C1 H1C 0.9600 . ?
N1 C6 1.339(14) . ?
N1 C5 1.340(15) . ?
N1 C7 1.484(14) . ?
C2 C6 1.371(16) . ?
C2 C3 1.386(18) . ?
C3 C4 1.356(16) . ?
C3 H3 0.9300 . ?
Br4 Br5 2.5274(12) . ?
C4 C5 1.377(19) . ?
C4 H4 0.9300 . ?
Br5 Br4 2.5274(12) 2_665 ?
C5 H5 0.9300 . ?
C6 H6 0.9300 . ?
C8 C7 1.523(14) . ?
C8 C7 1.523(14) 2_665 ?
C8 H8A 0.9700 . ?
C8 H8B 0.9700 . ?
C7 H7A 0.9700 . ?
C7 H7B 0.9700 . ?
